data_7702563
loop_
_publ_author_name
'Falvello, Larry R.'
'Forni\'es, Juan'
'G\'omez, Julio'
'Lalinde, Elena'
'Mart\'in, Antonio'
'Mart\'inez, Francisco'
'Moreno, M. Teresa'

_publ_section_title
;
 Some platinum(II) complexes containing bis(diphenylphosphino)acetylene
 PPh2C&#xE002;CPPh2: synthesis, characterisation and crystal
 structures&#x2020;
;
_journal_issue 14
_journal_name_full 'Journal of the Chemical Society, Dalton Transactions'
_journal_page_first 2132
_journal_paper_doi 10.1039/b101558n
_journal_year 2001
_chemical_formula_sum 'C76 H40 F20 P4 Pt2'
_chemical_formula_weight 1847.14
_space_group_IT_number 14
_space_group_name_Hall '-P 2yn'
_space_group_name_H-M_alt 'P 1 21/n 1'
_symmetry_cell_setting monoclinic
_symmetry_space_group_name_H-M 'P 1 21/n 1'
_atom_sites_solution_hydrogens geom
_atom_sites_solution_primary 'Patterson (SHELXS)'
_atom_sites_solution_secondary difmap
_audit_creation_method SHELXL
_cell_angle_alpha 90.00
_cell_angle_beta 101.74(3)
_cell_angle_gamma 90.00
_cell_formula_units_Z 4
_cell_length_a 17.323(3)
_cell_length_b 20.918(4)
_cell_length_c 19.549(4)
_cell_measurement_reflns_used 25
_cell_measurement_temperature 200(2)
_cell_measurement_theta_max 12.5
_cell_measurement_theta_min 5
_cell_volume 6936(2)
_computing_structure_refinement 'SHELXL-93 (Sheldrick, 1993)'
_computing_structure_solution 'SHELXS-86 (Sheldrick, 1990)'
_diffrn_ambient_temperature 200(2)
_diffrn_radiation_monochromator graphite
_diffrn_radiation_source 'fine-focus sealed tube'
_diffrn_radiation_type MoK\a
_diffrn_radiation_wavelength 0.71073
_diffrn_reflns_av_R_equivalents 0.0691
_diffrn_reflns_av_sigmaI/netI 0.0889
_diffrn_reflns_limit_h_max 19
_diffrn_reflns_limit_h_min -1
_diffrn_reflns_limit_k_max 23
_diffrn_reflns_limit_k_min -1
_diffrn_reflns_limit_l_max 22
_diffrn_reflns_limit_l_min -22
_diffrn_reflns_number 12822
_diffrn_reflns_theta_max 24.00
_diffrn_reflns_theta_min 2.01
_diffrn_standards_interval_count 97
_exptl_absorpt_coefficient_mu 4.220
_exptl_absorpt_correction_T_max 1.000
_exptl_absorpt_correction_T_min 0.638
_exptl_absorpt_correction_type psi-scan
_exptl_crystal_colour Colourless
_exptl_crystal_density_diffrn 1.769
_exptl_crystal_F_000 3568
_exptl_crystal_size_max 0.40
_exptl_crystal_size_mid 0.30
_exptl_crystal_size_min 0.20
_refine_diff_density_max 1.581
_refine_diff_density_min -1.856
_refine_diff_density_rms 0.159
_refine_ls_extinction_method none
_refine_ls_goodness_of_fit_all 1.027
_refine_ls_goodness_of_fit_obs 1.096
_refine_ls_matrix_type full
_refine_ls_number_parameters 919
_refine_ls_number_reflns 9558
_refine_ls_number_restraints 0
_refine_ls_restrained_S_all 1.207
_refine_ls_restrained_S_obs 1.096
_refine_ls_R_factor_all 0.1059
_refine_ls_R_factor_obs 0.0537
_refine_ls_shift/esd_max -0.001
_refine_ls_shift/esd_mean 0.000
_refine_ls_structure_factor_coef Fsqd
_refine_ls_weighting_details 'w=1/[\s^2^(Fo^2^)+(0.0715P)^2^+0.0000P] where P=(Fo^2^+2Fc^2^)/3'
_refine_ls_weighting_scheme calc
_refine_ls_wR_factor_all 0.1629
_refine_ls_wR_factor_obs 0.1175
_reflns_number_observed 7132
_reflns_number_total 10871
_reflns_observed_criterion >2sigma(I)
_cod_data_source_file b101558n.txt
_cod_data_source_block 5
_cod_depositor_comments
;
The following automatic conversions were performed:

data item '_symmetry_cell_setting' value 'Monoclinic' was changed to
'monoclinic' in accordance with the
/home/saulius/struct/COD-crude-data/automatic-downloads/DataCite-retrospective/RSC/depositions/lib/dictionaries/cif_core.dic
dictionary named 'cif_core.dic' version 2.4.2 last updated on
2011-04-26.

data item '_refine_ls_weighting_scheme' value 'calc
w=1/[\s^2^(Fo^2^)+(0.0715P)^2^+0.0000P] where P=(Fo^2^+2Fc^2^)/3' was
changed to 'calc'. A new data item '_refine_ls_weighting_details' was
created with the value set to
'w=1/[\s^2^(Fo^2^)+(0.0715P)^2^+0.0000P] where P=(Fo^2^+2Fc^2^)/3'.

Automatic conversion script
Id: cif_fix_values 6909 2019-04-08 15:41:33Z antanas 
;
_cod_original_cell_volume 6935.6(23)
_cod_original_sg_symbol_H-M P2(1)/n
_cod_database_code 7702563

loop_
_symmetry_equiv_pos_as_xyz
'x, y, z'
'-x+1/2, y+1/2, -z+1/2'
'-x, -y, -z'
'x-1/2, -y-1/2, z-1/2'

loop_
_atom_site_aniso_label
_atom_site_aniso_U_11
_atom_site_aniso_U_22
_atom_site_aniso_U_33
_atom_site_aniso_U_23
_atom_site_aniso_U_13
_atom_site_aniso_U_12
Pt1 0.0300(2) 0.0396(3) 0.0344(3) 0.0032(2) 0.0121(2) 0.0012(2)
Pt2 0.0269(2) 0.0410(3) 0.0299(2) -0.0023(2) 0.0084(2) -0.0001(2)
P1 0.032(2) 0.043(2) 0.038(2) 0.0062(14) 0.0109(14) 0.0040(14)
P2 0.033(2) 0.047(2) 0.028(2) 0.0001(13) 0.0099(13) 0.0024(14)
P3 0.030(2) 0.037(2) 0.034(2) -0.0007(13) 0.0107(13) 0.0012(13)
P4 0.032(2) 0.037(2) 0.033(2) 0.0005(13) 0.0108(13) -0.0003(13)
C1 0.031(6) 0.041(7) 0.042(7) 0.011(6) 0.010(5) -0.005(5)
C2 0.040(7) 0.061(9) 0.026(6) 0.001(6) 0.015(5) -0.002(6)
C3 0.067(9) 0.036(8) 0.054(8) 0.003(6) 0.007(7) -0.001(7)
C4 0.091(11) 0.041(8) 0.062(9) 0.010(7) 0.045(9) -0.012(8)
C5 0.084(11) 0.089(12) 0.059(9) 0.010(9) 0.051(8) -0.006(9)
C6 0.065(8) 0.028(7) 0.051(8) -0.001(6) 0.033(7) 0.007(6)
C7 0.017(6) 0.071(9) 0.047(7) 0.013(7) 0.008(5) -0.005(6)
C8 0.040(8) 0.082(11) 0.056(9) 0.009(8) 0.011(7) 0.006(7)
C9 0.049(9) 0.104(13) 0.052(9) 0.007(9) 0.018(7) 0.017(9)
C10 0.028(8) 0.099(13) 0.083(12) 0.028(10) -0.001(8) -0.001(8)
C11 0.060(10) 0.066(10) 0.079(11) 0.013(9) -0.014(9) -0.031(9)
C12 0.036(7) 0.059(9) 0.054(8) 0.001(7) 0.008(7) -0.007(7)
C13 0.031(6) 0.051(8) 0.051(7) 0.000(6) 0.020(6) 0.010(6)
C14 0.046(8) 0.077(10) 0.044(7) 0.006(7) 0.022(6) 0.018(7)
C15 0.068(10) 0.059(10) 0.067(10) 0.001(8) 0.034(8) 0.019(8)
C16 0.083(11) 0.043(9) 0.088(12) -0.011(8) 0.015(9) 0.012(8)
C17 0.095(12) 0.040(8) 0.085(11) 0.002(8) 0.046(10) -0.008(8)
C18 0.053(8) 0.064(9) 0.057(9) 0.002(7) 0.017(7) -0.009(7)
C19 0.028(6) 0.048(7) 0.047(8) 0.018(6) 0.001(6) 0.000(6)
C20 0.056(9) 0.114(13) 0.050(8) 0.020(9) 0.012(7) 0.042(9)
C21 0.098(14) 0.130(17) 0.058(11) 0.022(11) 0.009(10) 0.037(12)
C22 0.064(11) 0.097(14) 0.082(13) 0.019(11) -0.026(10) -0.003(10)
C23 0.096(13) 0.075(11) 0.067(11) -0.014(9) -0.012(10) -0.007(10)
C24 0.055(9) 0.072(10) 0.044(8) 0.008(7) -0.011(7) -0.018(7)
C25 0.034(7) 0.042(7) 0.030(6) 0.008(5) 0.004(5) 0.002(5)
C26 0.037(7) 0.039(7) 0.032(6) 0.002(5) 0.006(5) 0.000(6)
C27 0.051(8) 0.044(8) 0.036(7) -0.001(6) 0.005(6) -0.005(6)
C28 0.045(7) 0.054(8) 0.038(7) 0.000(6) 0.000(6) 0.001(6)
C29 0.071(10) 0.061(9) 0.044(8) 0.003(7) 0.007(7) -0.010(8)
C30 0.075(11) 0.052(9) 0.062(10) 0.004(8) -0.026(8) -0.011(8)
C31 0.069(10) 0.059(9) 0.047(8) -0.004(7) 0.006(7) -0.010(8)
C32 0.048(8) 0.060(9) 0.038(7) 0.002(6) 0.003(6) -0.006(7)
C33 0.045(8) 0.052(8) 0.041(7) 0.010(6) 0.006(6) -0.004(6)
C34 0.095(11) 0.075(10) 0.021(7) 0.005(7) 0.010(7) -0.017(9)
C35 0.089(12) 0.077(11) 0.042(8) 0.016(8) 0.004(8) -0.013(9)
C36 0.098(14) 0.115(16) 0.087(14) 0.043(12) 0.020(11) 0.018(12)
C37 0.107(16) 0.118(17) 0.144(20) 0.059(15) 0.046(14) 0.046(13)
C38 0.068(10) 0.070(11) 0.098(12) 0.032(9) 0.035(9) 0.040(9)
C39 0.029(6) 0.044(7) 0.038(7) -0.004(6) 0.000(5) -0.002(5)
C40 0.032(6) 0.043(7) 0.032(7) 0.009(6) 0.000(5) -0.007(5)
C41 0.026(6) 0.033(7) 0.069(9) 0.000(6) 0.011(6) 0.001(5)
C42 0.039(8) 0.068(10) 0.085(11) -0.029(8) 0.008(7) 0.007(7)
C43 0.052(9) 0.060(10) 0.117(14) -0.028(10) 0.011(9) 0.003(8)
C44 0.050(10) 0.045(9) 0.144(17) 0.001(11) 0.013(11) 0.001(7)
C45 0.065(10) 0.059(10) 0.103(13) 0.019(10) 0.025(9) 0.012(8)
C46 0.054(8) 0.044(8) 0.054(8) 0.016(6) 0.006(7) 0.008(6)
C47 0.037(7) 0.035(7) 0.040(7) -0.001(5) -0.001(6) -0.003(5)
C48 0.028(7) 0.041(8) 0.075(9) -0.014(7) -0.002(6) 0.001(6)
C49 0.040(8) 0.082(11) 0.077(11) -0.013(9) -0.009(8) 0.005(7)
C50 0.065(10) 0.065(10) 0.053(9) -0.008(8) -0.025(8) 0.002(8)
C51 0.073(11) 0.074(11) 0.051(9) -0.020(8) -0.010(8) 0.005(9)
C52 0.068(9) 0.045(8) 0.034(7) -0.001(6) -0.002(6) 0.005(7)
C53 0.036(7) 0.029(6) 0.040(7) -0.001(5) 0.005(5) -0.002(5)
C54 0.054(8) 0.046(8) 0.065(9) 0.002(7) 0.014(7) -0.002(7)
C55 0.058(9) 0.075(10) 0.050(9) 0.009(8) 0.006(7) -0.018(8)
C56 0.062(9) 0.075(11) 0.060(10) -0.003(8) 0.017(8) -0.002(8)
C57 0.065(10) 0.082(11) 0.058(9) -0.016(8) 0.003(8) -0.003(8)
C58 0.045(7) 0.049(8) 0.047(8) -0.018(6) -0.001(6) 0.002(6)
C59 0.047(7) 0.042(7) 0.024(6) -0.002(5) 0.007(5) -0.006(6)
C60 0.066(9) 0.078(10) 0.038(7) 0.008(7) 0.031(7) -0.004(8)
C61 0.076(11) 0.106(13) 0.043(9) 0.013(8) 0.013(8) 0.015(10)
C62 0.092(13) 0.114(14) 0.045(9) 0.002(9) 0.013(9) 0.012(11)
C63 0.072(10) 0.082(11) 0.045(8) 0.016(8) -0.003(8) 0.004(8)
C64 0.052(8) 0.045(8) 0.062(9) -0.011(7) -0.002(7) 0.020(6)
C65 0.034(7) 0.047(7) 0.034(7) 0.001(6) 0.012(5) -0.001(6)
C66 0.041(8) 0.051(8) 0.054(8) 0.006(7) -0.009(7) -0.002(6)
C67 0.061(10) 0.081(11) 0.060(10) -0.006(9) -0.027(8) -0.020(9)
C68 0.055(10) 0.096(14) 0.132(18) 0.012(13) 0.010(11) -0.048(10)
C69 0.057(10) 0.098(13) 0.089(12) 0.021(11) 0.031(9) -0.024(9)
C70 0.050(8) 0.049(8) 0.064(9) -0.003(7) 0.020(7) 0.000(7)
C71 0.030(7) 0.026(6) 0.071(9) -0.001(6) -0.002(6) 0.004(5)
C72 0.053(9) 0.055(9) 0.097(13) -0.016(9) 0.033(9) -0.009(8)
C73 0.058(12) 0.063(12) 0.207(25) -0.025(14) 0.065(14) 0.007(10)
C74 0.047(12) 0.036(11) 0.356(47) -0.015(18) -0.005(18) 0.025(9)
C75 0.088(16) 0.064(14) 0.253(33) 0.013(17) -0.075(19) 0.007(12)
C76 0.068(11) 0.049(10) 0.101(14) -0.009(9) -0.039(10) 0.008(8)
F1 0.076(5) 0.055(5) 0.049(4) -0.011(4) 0.030(4) 0.011(4)
F2 0.100(6) 0.041(5) 0.080(6) 0.000(4) 0.020(5) 0.006(4)
F3 0.131(8) 0.073(6) 0.074(6) 0.027(5) 0.044(6) -0.001(5)
F4 0.180(10) 0.109(8) 0.107(8) 0.029(6) 0.118(8) 0.022(7)
F5 0.102(7) 0.064(6) 0.092(6) 0.015(5) 0.061(5) 0.028(5)
F6 0.053(5) 0.093(6) 0.075(6) -0.004(5) 0.021(4) 0.024(4)
F7 0.049(5) 0.181(11) 0.106(8) 0.013(7) 0.012(5) 0.043(6)
F8 0.043(5) 0.190(11) 0.094(7) 0.020(7) -0.009(5) -0.013(6)
F9 0.092(7) 0.099(7) 0.087(7) -0.001(6) -0.027(5) -0.024(6)
F10 0.063(5) 0.085(6) 0.068(5) -0.021(5) -0.004(4) -0.007(5)
F11 0.084(6) 0.076(6) 0.049(5) -0.011(4) 0.011(4) 0.000(5)
F12 0.131(9) 0.096(7) 0.093(7) -0.012(6) -0.045(6) -0.048(7)
F13 0.105(8) 0.163(11) 0.177(12) 0.033(9) -0.018(8) -0.103(8)
F14 0.114(9) 0.218(14) 0.134(10) 0.046(9) 0.068(8) -0.071(9)
F15 0.081(6) 0.093(6) 0.064(5) -0.002(5) 0.041(5) -0.012(5)
F16 0.125(8) 0.078(6) 0.083(6) -0.024(5) 0.057(6) -0.004(6)
F17 0.159(12) 0.100(9) 0.314(20) -0.070(11) 0.157(13) 0.011(8)
F18 0.082(9) 0.100(9) 0.486(30) -0.031(13) -0.001(12) 0.048(7)
F19 0.190(14) 0.146(12) 0.294(20) 0.022(12) -0.174(15) 0.061(11)
F20 0.172(11) 0.103(8) 0.070(7) -0.005(6) -0.049(7) 0.031(8)

loop_
_atom_site_label
_atom_site_type_symbol
_atom_site_fract_x
_atom_site_fract_y
_atom_site_fract_z
_atom_site_U_iso_or_equiv
_atom_site_thermal_displace_type
_atom_site_occupancy
_atom_site_calc_flag
Pt1 Pt 0.81080(2) 0.33206(2) 0.69318(2) 0.03386(14) Uani 1 d
Pt2 Pt 0.47981(2) 0.31023(2) 0.83200(2) 0.03223(14) Uani 1 d
P1 P 0.7903(2) 0.23706(15) 0.7449(2) 0.0370(7) Uani 1 d
P2 P 0.6801(2) 0.34602(15) 0.64072(15) 0.0356(7) Uani 1 d
P3 P 0.5719(2) 0.38911(14) 0.83608(15) 0.0331(7) Uani 1 d
P4 P 0.5695(2) 0.22768(14) 0.85397(15) 0.0332(7) Uani 1 d
C1 C 0.8401(6) 0.4119(5) 0.6425(6) 0.038(3) Uani 1 d
C2 C 0.8144(6) 0.4722(6) 0.6521(6) 0.041(3) Uani 1 d
C3 C 0.8220(8) 0.5233(6) 0.6089(7) 0.053(3) Uani 1 d
C4 C 0.8609(9) 0.5156(6) 0.5567(7) 0.060(4) Uani 1 d
C5 C 0.8868(9) 0.4572(8) 0.5430(7) 0.072(4) Uani 1 d
C6 C 0.8768(7) 0.4065(5) 0.5861(6) 0.045(3) Uani 1 d
C7 C 0.9285(6) 0.3332(6) 0.7473(6) 0.045(3) Uani 1 d
C8 C 0.9866(8) 0.2959(7) 0.7340(7) 0.059(4) Uani 1 d
C9 C 1.0633(8) 0.2976(8) 0.7688(8) 0.067(4) Uani 1 d
C10 C 1.0834(8) 0.3416(9) 0.8192(9) 0.071(5) Uani 1 d
C11 C 1.0268(9) 0.3811(7) 0.8367(8) 0.072(5) Uani 1 d
C12 C 0.9522(7) 0.3760(6) 0.7998(7) 0.050(3) Uani 1 d
C13 C 0.7796(6) 0.1698(6) 0.6864(6) 0.043(3) Uani 1 d
C14 C 0.8105(7) 0.1753(7) 0.6239(7) 0.054(4) Uani 1 d
C15 C 0.8024(8) 0.1240(7) 0.5781(7) 0.062(4) Uani 1 d
C16 C 0.7619(9) 0.0677(7) 0.5896(9) 0.072(4) Uani 1 d
C17 C 0.7307(9) 0.0625(6) 0.6519(8) 0.070(4) Uani 1 d
C18 C 0.7397(8) 0.1145(7) 0.6973(7) 0.057(4) Uani 1 d
C19 C 0.8656(6) 0.2122(6) 0.8195(6) 0.042(3) Uani 1 d
C20 C 0.9221(8) 0.1686(8) 0.8121(7) 0.073(5) Uani 1 d
C21 C 0.9796(11) 0.1498(10) 0.8703(9) 0.096(6) Uani 1 d
C22 C 0.9784(10) 0.1767(9) 0.9324(10) 0.087(6) Uani 1 d
C23 C 0.9214(11) 0.2222(8) 0.9425(8) 0.083(5) Uani 1 d
C24 C 0.8644(8) 0.2400(7) 0.8851(7) 0.060(4) Uani 1 d
C25 C 0.7056(6) 0.2351(5) 0.7840(6) 0.036(3) Uani 1 d
C26 C 0.6518(7) 0.2344(5) 0.8137(6) 0.036(3) Uani 1 d
C27 C 0.6221(7) 0.2755(6) 0.6045(6) 0.044(3) Uani 1 d
C28 C 0.6499(7) 0.2417(6) 0.5528(6) 0.047(3) Uani 1 d
C29 C 0.6100(9) 0.1871(7) 0.5230(7) 0.059(4) Uani 1 d
C30 C 0.5443(9) 0.1669(7) 0.5490(8) 0.069(4) Uani 1 d
C31 C 0.5156(8) 0.2006(7) 0.5992(7) 0.059(4) Uani 1 d
C32 C 0.5544(7) 0.2560(6) 0.6268(6) 0.050(3) Uani 1 d
C33 C 0.6557(7) 0.4097(6) 0.5753(6) 0.047(3) Uani 1 d
C34 C 0.6819(9) 0.4029(7) 0.5139(6) 0.064(4) Uani 1 d
C35 C 0.6683(9) 0.4512(8) 0.4638(7) 0.071(4) Uani 1 d
C36 C 0.6269(11) 0.5057(10) 0.4741(10) 0.100(6) Uani 1 d
C37 C 0.6032(12) 0.5136(10) 0.5378(12) 0.120(8) Uani 1 d
C38 C 0.6144(9) 0.4634(7) 0.5885(9) 0.076(5) Uani 1 d
C39 C 0.6345(6) 0.3706(6) 0.7089(6) 0.038(3) Uani 1 d
C40 C 0.6107(6) 0.3836(5) 0.7592(6) 0.037(3) Uani 1 d
C41 C 0.5360(6) 0.4711(5) 0.8331(7) 0.043(3) Uani 1 d
C42 C 0.5401(7) 0.5039(7) 0.8954(8) 0.065(4) Uani 1 d
C43 C 0.5014(9) 0.5655(7) 0.8905(10) 0.077(5) Uani 1 d
C44 C 0.4607(8) 0.5898(7) 0.8286(11) 0.081(5) Uani 1 d
C45 C 0.4582(9) 0.5549(8) 0.7688(9) 0.075(5) Uani 1 d
C46 C 0.4940(7) 0.4952(6) 0.7692(7) 0.052(3) Uani 1 d
C47 C 0.6601(6) 0.3865(5) 0.9059(6) 0.038(3) Uani 1 d
C48 C 0.7351(6) 0.3940(6) 0.8939(7) 0.050(3) Uani 1 d
C49 C 0.7986(8) 0.3935(7) 0.9520(8) 0.069(4) Uani 1 d
C50 C 0.7859(9) 0.3861(7) 1.0182(8) 0.066(4) Uani 1 d
C51 C 0.7104(9) 0.3758(7) 1.0314(7) 0.069(4) Uani 1 d
C52 C 0.6452(8) 0.3765(6) 0.9732(6) 0.051(3) Uani 1 d
C53 C 0.5333(6) 0.1484(5) 0.8248(6) 0.036(3) Uani 1 d
C54 C 0.4918(8) 0.1131(6) 0.8646(7) 0.054(3) Uani 1 d
C55 C 0.4592(8) 0.0522(7) 0.8405(7) 0.062(4) Uani 1 d
C56 C 0.4728(8) 0.0290(7) 0.7767(8) 0.065(4) Uani 1 d
C57 C 0.5171(9) 0.0644(8) 0.7388(7) 0.069(4) Uani 1 d
C58 C 0.5466(7) 0.1246(6) 0.7622(6) 0.049(3) Uani 1 d
C59 C 0.6139(7) 0.2206(5) 0.9463(5) 0.037(3) Uani 1 d
C60 C 0.5641(8) 0.2310(7) 0.9935(6) 0.058(4) Uani 1 d
C61 C 0.5952(9) 0.2233(8) 1.0661(7) 0.075(5) Uani 1 d
C62 C 0.6759(10) 0.2111(9) 1.0888(8) 0.084(5) Uani 1 d
C63 C 0.7238(9) 0.2003(7) 1.0415(7) 0.069(4) Uani 1 d
C64 C 0.6947(7) 0.2056(6) 0.9703(7) 0.055(4) Uani 1 d
C65 C 0.3888(6) 0.2456(6) 0.8229(6) 0.037(3) Uani 1 d
C66 C 0.3611(7) 0.2130(6) 0.7621(7) 0.051(3) Uani 1 d
C67 C 0.2975(9) 0.1730(8) 0.7527(8) 0.073(5) Uani 1 d
C68 C 0.2606(9) 0.1638(9) 0.8054(12) 0.096(6) Uani 1 d
C69 C 0.2813(9) 0.1986(8) 0.8669(9) 0.079(5) Uani 1 d
C70 C 0.3459(8) 0.2367(6) 0.8724(7) 0.053(3) Uani 1 d
C71 C 0.3907(6) 0.3775(5) 0.8167(7) 0.044(3) Uani 1 d
C72 C 0.3705(8) 0.4095(7) 0.8703(9) 0.066(4) Uani 1 d
C73 C 0.3115(11) 0.4519(9) 0.8663(14) 0.104(7) Uani 1 d
C74 C 0.2683(11) 0.4649(9) 0.8014(21) 0.152(15) Uani 1 d
C75 C 0.2831(13) 0.4320(10) 0.7434(16) 0.150(12) Uani 1 d
C76 C 0.3457(9) 0.3894(7) 0.7532(10) 0.081(5) Uani 1 d
F1 F 0.7745(4) 0.4826(3) 0.7041(4) 0.058(2) Uani 1 d
F2 F 0.7937(5) 0.5809(3) 0.6208(4) 0.073(2) Uani 1 d
F3 F 0.8687(6) 0.5633(4) 0.5129(4) 0.090(3) Uani 1 d
F4 F 0.9255(7) 0.4460(5) 0.4912(5) 0.119(4) Uani 1 d
F5 F 0.9039(5) 0.3481(4) 0.5713(4) 0.080(3) Uani 1 d
F6 F 0.9698(4) 0.2509(4) 0.6824(4) 0.073(2) Uani 1 d
F7 F 1.1179(5) 0.2593(6) 0.7523(5) 0.113(4) Uani 1 d
F8 F 1.1591(5) 0.3459(6) 0.8570(5) 0.112(4) Uani 1 d
F9 F 1.0458(5) 0.4246(5) 0.8889(5) 0.099(3) Uani 1 d
F10 F 0.8970(5) 0.4173(4) 0.8184(4) 0.075(2) Uani 1 d
F11 F 0.3980(5) 0.2196(4) 0.7068(4) 0.070(2) Uani 1 d
F12 F 0.2755(6) 0.1400(5) 0.6928(5) 0.116(4) Uani 1 d
F13 F 0.1952(6) 0.1257(6) 0.7989(7) 0.155(5) Uani 1 d
F14 F 0.2407(6) 0.1921(6) 0.9162(6) 0.149(5) Uani 1 d
F15 F 0.3653(5) 0.2681(4) 0.9347(4) 0.075(2) Uani 1 d
F16 F 0.4139(6) 0.4015(4) 0.9361(5) 0.090(3) Uani 1 d
F17 F 0.2931(8) 0.4819(6) 0.9198(9) 0.176(7) Uani 1 d
F18 F 0.2053(7) 0.5045(6) 0.7901(12) 0.231(10) Uani 1 d
F19 F 0.2418(9) 0.4438(7) 0.6764(9) 0.242(10) Uani 1 d
F20 F 0.3604(7) 0.3614(5) 0.6955(5) 0.125(4) Uani 1 d

loop_
_atom_type_symbol
_atom_type_description
_atom_type_scat_dispersion_real
_atom_type_scat_dispersion_imag
_atom_type_scat_source
C C 0.0033 0.0016 'International Tables Vol C Tables 4.2.6.8 and 6.1.1.4'
H H 0.0000 0.0000 'International Tables Vol C Tables 4.2.6.8 and 6.1.1.4'
F F 0.0171 0.0103 'International Tables Vol C Tables 4.2.6.8 and 6.1.1.4'
P P 0.1023 0.0942 'International Tables Vol C Tables 4.2.6.8 and 6.1.1.4'
Pt Pt -1.7033 8.3905 'International Tables Vol C Tables 4.2.6.8 and 6.1.1.4'

loop_
_geom_angle_atom_site_label_1
_geom_angle_atom_site_label_2
_geom_angle_atom_site_label_3
_geom_angle
_geom_angle_publ_flag
C1 Pt1 C7 85.6(4) y
C1 Pt1 P1 173.1(3) y
C7 Pt1 P1 90.5(3) y
C1 Pt1 P2 90.0(3) y
C7 Pt1 P2 171.3(4) y
P1 Pt1 P2 94.57(11) y
C65 Pt2 C71 84.2(4) y
C65 Pt2 P3 174.2(3) y
C71 Pt2 P3 90.5(3) y
C65 Pt2 P4 89.9(3) y
C71 Pt2 P4 173.5(3) y
P3 Pt2 P4 95.48(10) y
C25 P1 C13 105.5(5) y
C25 P1 C19 99.7(5) y
C13 P1 C19 104.4(6) y
C25 P1 Pt1 115.1(4) y
C13 P1 Pt1 113.7(4) y
C19 P1 Pt1 116.8(4) y
C39 P2 C33 103.9(6) y
C39 P2 C27 103.4(5) y
C33 P2 C27 106.4(5) y
C39 P2 Pt1 104.6(4) y
C33 P2 Pt1 117.9(4) y
C27 P2 Pt1 118.6(4) y
C40 P3 C41 102.7(6) y
C40 P3 C47 103.1(5) y
C41 P3 C47 106.3(5) y
C40 P3 Pt2 107.8(4) y
C41 P3 Pt2 116.6(4) y
C47 P3 Pt2 118.4(4) y
C26 P4 C59 103.3(5) y
C26 P4 C53 100.9(5) y
C59 P4 C53 106.6(5) y
C26 P4 Pt2 115.6(4) y
C59 P4 Pt2 112.3(4) y
C53 P4 Pt2 116.6(4) y
C2 C1 C6 113.6(10) ?
C2 C1 Pt1 124.4(8) ?
C6 C1 Pt1 121.1(9) ?
F1 C2 C1 118.8(10) ?
F1 C2 C3 117.2(11) ?
C1 C2 C3 123.8(11) ?
F2 C3 C4 120.0(12) ?
F2 C3 C2 120.3(12) ?
C4 C3 C2 119.6(12) ?
F3 C4 C3 121.8(13) ?
F3 C4 C5 117.9(12) ?
C3 C4 C5 119.9(12) ?
C4 C5 F4 122.9(13) ?
C4 C5 C6 119.1(12) ?
F4 C5 C6 117.9(14) ?
F5 C6 C5 117.9(11) ?
F5 C6 C1 118.3(10) ?
C5 C6 C1 123.8(11) ?
C8 C7 C12 113.9(11) ?
C8 C7 Pt1 125.9(10) ?
C12 C7 Pt1 120.1(9) ?
C7 C8 F6 119.3(12) ?
C7 C8 C9 125.6(14) ?
F6 C8 C9 115.2(13) ?
F7 C9 C10 120.1(14) ?
F7 C9 C8 122.1(15) ?
C10 C9 C8 117.7(14) ?
C9 C10 F8 121.3(16) ?
C9 C10 C11 120.1(13) ?
F8 C10 C11 118.5(16) ?
C12 C11 F9 121.0(16) ?
C12 C11 C10 118.2(15) ?
F9 C11 C10 120.8(14) ?
C11 C12 C7 124.4(14) ?
C11 C12 F10 116.5(13) ?
C7 C12 F10 119.2(11) ?
C18 C13 C14 118.7(12) ?
C18 C13 P1 123.0(9) ?
C14 C13 P1 118.2(10) ?
C15 C14 C13 118.8(13) ?
C14 C15 C16 122.1(13) ?
C15 C16 C17 118.9(13) ?
C18 C17 C16 118.1(12) ?
C13 C18 C17 123.2(12) ?
C20 C19 C24 121.0(11) ?
C20 C19 P1 121.1(10) ?
C24 C19 P1 117.9(9) ?
C19 C20 C21 120.4(14) ?
C22 C21 C20 118.4(16) ?
C21 C22 C23 123.2(15) ?
C24 C23 C22 118.2(15) ?
C23 C24 C19 118.9(14) ?
C26 C25 P1 176.2(10) y
C25 C26 P4 175.4(11) y
C32 C27 C28 121.0(11) ?
C32 C27 P2 122.8(10) ?
C28 C27 P2 116.3(9) ?
C27 C28 C29 120.0(12) ?
C28 C29 C30 117.7(13) ?
C31 C30 C29 122.7(13) ?
C30 C31 C32 119.0(13) ?
C31 C32 C27 119.5(12) ?
C34 C33 C38 121.5(13) ?
C34 C33 P2 117.6(10) ?
C38 C33 P2 120.8(10) ?
C33 C34 C35 120.0(14) ?
C36 C35 C34 120.9(15) ?
C35 C36 C37 118.9(16) ?
C36 C37 C38 120.5(18) ?
C33 C38 C37 118.0(15) ?
C40 C39 P2 172.7(11) y
C39 C40 P3 170.3(11) y
C42 C41 C46 121.8(12) ?
C42 C41 P3 118.8(10) ?
C46 C41 P3 118.6(9) ?
C41 C42 C43 116.3(14) ?
C44 C43 C42 122.6(15) ?
C43 C44 C45 118.5(14) ?
C44 C45 C46 122.3(15) ?
C45 C46 C41 118.5(13) ?
C48 C47 C52 122.3(11) ?
C48 C47 P3 123.0(9) ?
C52 C47 P3 114.7(9) ?
C47 C48 C49 118.2(13) ?
C50 C49 C48 120.8(13) ?
C49 C50 C51 122.0(12) ?
C50 C51 C52 117.8(14) ?
C47 C52 C51 118.7(13) ?
C54 C53 C58 120.5(11) ?
C54 C53 P4 119.8(9) ?
C58 C53 P4 119.7(9) ?
C53 C54 C55 120.4(12) ?
C56 C55 C54 118.3(13) ?
C57 C56 C55 120.2(14) ?
C56 C57 C58 120.7(14) ?
C53 C58 C57 119.9(13) ?
C60 C59 C64 120.9(11) ?
C60 C59 P4 116.6(9) ?
C64 C59 P4 122.5(9) ?
C59 C60 C61 118.8(12) ?
C62 C61 C60 119.2(13) ?
C63 C62 C61 120.9(13) ?
C62 C63 C64 121.0(14) ?
C63 C64 C59 118.9(13) ?
C70 C65 C66 114.0(12) ?
C70 C65 Pt2 123.6(9) ?
C66 C65 Pt2 122.0(9) ?
C67 C66 C65 123.5(14) ?
C67 C66 F11 116.6(13) ?
C65 C66 F11 119.8(11) ?
C68 C67 F12 120.3(16) ?
C68 C67 C66 119.0(14) ?
F12 C67 C66 120.5(16) ?
C67 C68 F13 122.0(19) ?
C67 C68 C69 120.9(14) ?
F13 C68 C69 116.7(18) ?
F14 C69 C70 123.9(17) ?
F14 C69 C68 120.0(16) ?
C70 C69 C68 116.1(15) ?
C65 C70 C69 126.1(14) ?
C65 C70 F15 120.2(11) ?
C69 C70 F15 113.7(13) ?
C76 C71 C72 115.6(14) ?
C76 C71 Pt2 122.2(11) ?
C72 C71 Pt2 122.0(10) ?
C73 C72 C71 126.7(18) ?
C73 C72 F16 113.8(17) ?
C71 C72 F16 119.5(13) ?
F17 C73 C72 125.0(24) ?
F17 C73 C74 118.0(21) ?
C72 C73 C74 116.9(21) ?
F18 C74 C73 123.2(30) ?
F18 C74 C75 116.4(30) ?
C73 C74 C75 120.1(18) ?
F19 C75 C76 118.9(28) ?
F19 C75 C74 122.6(23) ?
C76 C75 C74 118.3(22) ?
F20 C76 C71 121.5(14) ?
F20 C76 C75 116.3(19) ?
C71 C76 C75 122.2(20) ?

loop_
_geom_bond_atom_site_label_1
_geom_bond_atom_site_label_2
_geom_bond_distance
_geom_bond_publ_flag
Pt1 C1 2.057(11) y
Pt1 C7 2.097(10) y
Pt1 P1 2.290(3) y
Pt1 P2 2.307(3) y
Pt2 C65 2.057(11) y
Pt2 C71 2.066(11) y
Pt2 P3 2.285(3) y
Pt2 P4 2.304(3) y
P1 C25 1.787(12) y
P1 C13 1.799(12) y
P1 C19 1.823(11) y
P2 C39 1.758(13) y
P2 C33 1.835(12) y
P2 C27 1.844(12) y
P3 C40 1.772(12) y
P3 C41 1.821(11) y
P3 C47 1.830(11) y
P4 C26 1.768(12) y
P4 C59 1.818(11) y
P4 C53 1.823(11) y
C1 C2 1.36(2) ?
C1 C6 1.39(2) ?
C2 F1 1.359(12) ?
C2 C3 1.39(2) ?
C3 F2 1.338(14) ?
C3 C4 1.34(2) ?
C4 F3 1.339(14) ?
C4 C5 1.35(2) ?
C5 F4 1.345(15) ?
C5 C6 1.38(2) ?
C6 F5 1.360(13) ?
C7 C8 1.34(2) ?
C7 C12 1.36(2) ?
C8 F6 1.37(2) ?
C8 C9 1.37(2) ?
C9 F7 1.33(2) ?
C9 C10 1.34(2) ?
C10 F8 1.370(14) ?
C10 C11 1.38(2) ?
C11 C12 1.35(2) ?
C11 F9 1.36(2) ?
C12 F10 1.391(14) ?
C13 C18 1.39(2) ?
C13 C14 1.44(2) ?
C14 C15 1.39(2) ?
C15 C16 1.41(2) ?
C16 C17 1.43(2) ?
C17 C18 1.39(2) ?
C19 C20 1.37(2) ?
C19 C24 1.41(2) ?
C20 C21 1.41(2) ?
C21 C22 1.34(2) ?
C22 C23 1.41(2) ?
C23 C24 1.39(2) ?
C25 C26 1.195(15) y
C27 C32 1.39(2) ?
C27 C28 1.40(2) ?
C28 C29 1.40(2) ?
C29 C30 1.40(2) ?
C30 C31 1.38(2) ?
C31 C32 1.39(2) ?
C33 C34 1.37(2) ?
C33 C38 1.38(2) ?
C34 C35 1.39(2) ?
C35 C36 1.38(2) ?
C36 C37 1.40(3) ?
C37 C38 1.43(2) ?
C39 C40 1.172(15) y
C41 C42 1.39(2) ?
C41 C46 1.41(2) ?
C42 C43 1.45(2) ?
C43 C44 1.37(2) ?
C44 C45 1.37(2) ?
C45 C46 1.39(2) ?
C47 C48 1.37(2) ?
C47 C52 1.41(2) ?
C48 C49 1.41(2) ?
C49 C50 1.37(2) ?
C50 C51 1.40(2) ?
C51 C52 1.43(2) ?
C53 C54 1.38(2) ?
C53 C58 1.38(2) ?
C54 C55 1.44(2) ?
C55 C56 1.40(2) ?
C56 C57 1.38(2) ?
C57 C58 1.40(2) ?
C59 C60 1.40(2) ?
C59 C64 1.42(2) ?
C60 C61 1.42(2) ?
C61 C62 1.40(2) ?
C62 C63 1.38(2) ?
C63 C64 1.38(2) ?
C65 C70 1.35(2) ?
C65 C66 1.37(2) ?
C66 C67 1.37(2) ?
C66 F11 1.371(15) ?
C67 C68 1.33(2) ?
C67 F12 1.35(2) ?
C68 F13 1.37(2) ?
C68 C69 1.39(2) ?
C69 F14 1.31(2) ?
C69 C70 1.36(2) ?
C70 F15 1.364(14) ?
C71 C76 1.35(2) ?
C71 C72 1.35(2) ?
C72 C73 1.34(2) ?
C72 F16 1.36(2) ?
C73 F17 1.31(2) ?
C73 C74 1.36(3) ?
C74 F18 1.35(2) ?
C74 C75 1.39(4) ?
C75 F19 1.38(3) ?
C75 C76 1.39(3) ?
C76 F20 1.34(2) ?
